data_7063820
loop_
_publ_author_name
'Oleksii, Y.'
'Cheret, Y.'
'Allain, M.'
'Brosseau, A.'
'Haacke, S.'
'El-Ghayoury, A.'

_publ_section_title
;
 Unraveling AIE in zinc(ii) coordination complexes: role of ligand
 structure and mechanistic insights
;
_journal_issue 24
_journal_name_full 'New Journal of Chemistry'
_journal_page_first 10089
_journal_page_last 10101
_journal_paper_doi 10.1039/D5NJ01420D
_journal_volume 49
_journal_year 2025
_chemical_formula_moiety 'C38 H26 N10 S2 Zn, 2(Cl O4), 2(C H4 O)'
_chemical_formula_sum 'C40 H34 Cl2 N10 O10 S2 Zn'
_chemical_formula_weight 1015.16
_space_group_IT_number 15
_space_group_name_Hall '-I 2ya'
_space_group_name_H-M_alt 'I 1 2/a 1'
_symmetry_cell_setting monoclinic
_symmetry_Int_Tables_number 15
_symmetry_space_group_name_Hall '-I 2ya'
_symmetry_space_group_name_H-M 'I 1 2/a 1'
_atom_sites_solution_hydrogens geom
_atom_sites_solution_primary dual
_atom_sites_solution_secondary difmap
_audit_creation_date 2025-04-23T15:29:05-00:00
_audit_creation_method 'WinGX routine CIF_UPDATE'
_audit_update_record
;
2025-05-12 deposited with the CCDC.	2025-05-15 downloaded from the CCDC.
;
_cell_angle_alpha 90
_cell_angle_beta 90.379(5)
_cell_angle_gamma 90
_cell_formula_units_Z 4
_cell_length_a 18.4902(11)
_cell_length_b 8.0542(3)
_cell_length_c 28.4759(12)
_cell_measurement_reflns_used 4429
_cell_measurement_temperature 200.00(10)
_cell_measurement_theta_max 72.432
_cell_measurement_theta_min 4.725
_cell_volume 4240.6(3)
_computing_cell_refinement 'CrysAlisPro 1.171.42.102a (Rigaku OD, 2023)'
_computing_data_collection 'CrysAlisPro 1.171.42.102a (Rigaku OD, 2023)'
_computing_data_reduction 'CrysAlisPro 1.171.42.102a (Rigaku OD, 2023)'
_computing_molecular_graphics 'DIAMOND 3.2k (Crystal Impact GbR, 2014)'
_computing_publication_material 'WinGX publication routines (Farrugia, V2021)'
_computing_structure_refinement 'SHELXL-2019/3 (Sheldrick, 2019)'
_computing_structure_solution 'SHELXT-2018/2 (Sheldrick, 2018)'
_diffrn_ambient_temperature 200.00(10)
_diffrn_detector_area_resol_mean 5.199
_diffrn_measured_fraction_theta_full 0.98
_diffrn_measured_fraction_theta_max 0.971
_diffrn_measurement_device_type 'SuperNova, Single source at offset, AtlasS2'
_diffrn_measurement_method '\w scans'
_diffrn_radiation_monochromator mirror
_diffrn_radiation_type CuK\a
_diffrn_radiation_wavelength 1.54184
_diffrn_reflns_av_unetI/netI 0.0239
_diffrn_reflns_Laue_measured_fraction_full 0.98
_diffrn_reflns_Laue_measured_fraction_max 0.971
_diffrn_reflns_limit_h_max 22
_diffrn_reflns_limit_h_min -21
_diffrn_reflns_limit_k_max 9
_diffrn_reflns_limit_k_min -9
_diffrn_reflns_limit_l_max 34
_diffrn_reflns_limit_l_min -34
_diffrn_reflns_number 4284
_diffrn_reflns_point_group_measured_fraction_full 0.98
_diffrn_reflns_point_group_measured_fraction_max 0.971
_diffrn_reflns_theta_full 72
_diffrn_reflns_theta_max 72.753
_diffrn_reflns_theta_min 3.104
_exptl_absorpt_coefficient_mu 3.499
_exptl_absorpt_correction_T_max 1
_exptl_absorpt_correction_T_min 0.82283
_exptl_absorpt_correction_type multi-scan
_exptl_absorpt_process_details
;
        CrysAlisPro 1.171.44.96a (Rigaku Oxford Diffraction, 2025)
        Empirical absorption correction using spherical harmonics,
        implemented in SCALE3 ABSPACK scaling algorithm.
;
_exptl_crystal_colour colorless
_exptl_crystal_density_diffrn 1.59
_exptl_crystal_description plate
_exptl_crystal_F_000 2080
_exptl_crystal_size_max 0.222
_exptl_crystal_size_mid 0.139
_exptl_crystal_size_min 0.049
_refine_diff_density_max 0.771
_refine_diff_density_min -0.667
_refine_diff_density_rms 0.073
_refine_ls_extinction_method none
_refine_ls_goodness_of_fit_ref 1.014
_refine_ls_hydrogen_treatment constr
_refine_ls_matrix_type full
_refine_ls_number_parameters 304
_refine_ls_number_reflns 4284
_refine_ls_number_restraints 5
_refine_ls_restrained_S_all 1.017
_refine_ls_R_factor_all 0.0451
_refine_ls_R_factor_gt 0.0425
_refine_ls_shift/su_max 0
_refine_ls_shift/su_mean 0
_refine_ls_structure_factor_coef Fsqd
_refine_ls_weighting_details 'w=1/[\s^2^(Fo^2^)+(0.0931P)^2^] where P=(Fo^2^+2Fc^2^)/3'
_refine_ls_weighting_scheme calc
_refine_ls_wR_factor_gt 0.1144
_refine_ls_wR_factor_ref 0.1162
_reflns_Friedel_coverage 0
_reflns_number_gt 3957
_reflns_number_total 4284
_reflns_threshold_expression 'I > 2\s(I)'
_cod_data_source_file d5nj01420d2.cif
_cod_data_source_block yo-97e
_cod_depositor_comments 'Adding full bibliography for 7063819--7063820.cif.'
_cod_original_sg_symbol_H-M 'I 2/a'
_cod_database_code 7063820
_shelx_shelxl_version_number 2019/3

loop_
_symmetry_equiv_pos_as_xyz
'x, y, z'
'-x+1/2, y, -z'
'x+1/2, y+1/2, z+1/2'
'-x+1, y+1/2, -z+1/2'
'-x, -y, -z'
'x-1/2, -y, z'
'-x+1/2, -y+1/2, -z+1/2'
'x, -y+1/2, z+1/2'

loop_
_atom_site_label
_atom_site_type_symbol
_atom_site_fract_x
_atom_site_fract_y
_atom_site_fract_z
_atom_site_U_iso_or_equiv
_atom_site_adp_type
_atom_site_occupancy
_atom_site_site_symmetry_order
_atom_site_calc_flag
_atom_site_refinement_flags_posn
_atom_site_refinement_flags_adp
_atom_site_refinement_flags_occupancy
_atom_site_disorder_assembly
_atom_site_disorder_group
C1 C 0.73204(17) 0.4453(4) 0.20009(12) 0.0326(6) Uani 1 1 d D . . . .
C2 C 0.7064(2) 0.3850(5) 0.15643(17) 0.0537(11) Uani 1 1 d . . . . .
H2 H 0.66101 0.330804 0.153395 0.064 Uiso 1 1 calc R U . . .
C3 C 0.7522(4) 0.4099(5) 0.11764(12) 0.0719(15) Uani 1 1 d . U . . .
H3 H 0.736948 0.372832 0.087492 0.086 Uiso 1 1 calc R U . . .
C4 C 0.8186(3) 0.4868(7) 0.12237(15) 0.0690(14) Uani 1 1 d . U . . .
H4 H 0.847876 0.502607 0.095419 0.083 Uiso 1 1 calc R U . . .
C5 C 0.8422(2) 0.5387(6) 0.16365(15) 0.0564(11) Uani 1 1 d . . . . .
H5 H 0.888424 0.589488 0.166187 0.068 Uiso 1 1 calc R U . . .
C6 C 0.79977(18) 0.5198(4) 0.20365(11) 0.0330(6) Uani 1 1 d D . . . .
C7A C 0.8116(4) 0.5686(7) 0.25255(17) 0.0319(10) Uani 0.732(3) 1 d D . P A 1
H7A H 0.853967 0.624302 0.263026 0.038 Uiso 0.732(3) 1 calc R U P A 1
C7B C 0.7098(8) 0.457(2) 0.2522(4) 0.0319(10) Uani 0.268(3) 1 d D . P A 2
H7B H 0.664586 0.41668 0.262975 0.038 Uiso 0.268(3) 1 calc R U P A 2
C8 C 0.75739(18) 0.5279(4) 0.28124(10) 0.0300(6) Uani 1 1 d D . . . .
C9 C 0.75376(17) 0.5584(3) 0.33165(10) 0.0273(5) Uani 1 1 d . . . . .
C10 C 0.80411(17) 0.6621(4) 0.35351(11) 0.0287(6) Uani 1 1 d . . . . .
H10 H 0.84132 0.714241 0.336018 0.034 Uiso 1 1 calc R U . . .
C11 C 0.79837(16) 0.6867(3) 0.40101(11) 0.0267(6) Uani 1 1 d . . . . .
C12 C 0.90140(16) 0.8835(4) 0.41292(11) 0.0304(6) Uani 1 1 d . . . . .
H12 H 0.922227 0.882959 0.382516 0.037 Uiso 1 1 calc R U . . .
C13 C 0.92352(18) 0.9774(5) 0.45014(11) 0.0369(7) Uani 1 1 d . . . . .
H13 H 0.962202 1.054972 0.450995 0.044 Uiso 1 1 calc R U . . .
C14 C 0.8772(2) 0.9352(4) 0.48669(12) 0.0399(8) Uani 1 1 d . . . . .
H14 H 0.879939 0.980455 0.517459 0.048 Uiso 1 1 calc R U . . .
C15 C 0.69924(17) 0.4840(4) 0.35905(11) 0.0301(6) Uani 1 1 d . . . . .
H15 H 0.663435 0.414573 0.345241 0.036 Uiso 1 1 calc R U . . .
C16 C 0.69994(16) 0.5156(4) 0.40592(10) 0.0275(6) Uani 1 1 d . . . . .
C17 C 0.58919(19) 0.3568(4) 0.42983(13) 0.0356(7) Uani 1 1 d . . . . .
H17 H 0.570983 0.322073 0.400147 0.043 Uiso 1 1 calc R U . . .
C18 C 0.5586(2) 0.3284(5) 0.47275(13) 0.0404(8) Uani 1 1 d . . . . .
H18 H 0.515115 0.269778 0.47903 0.048 Uiso 1 1 calc R U . . .
C19 C 0.6057(2) 0.4051(4) 0.50590(13) 0.0399(7) Uani 1 1 d . . . . .
H19 H 0.598486 0.406351 0.538905 0.048 Uiso 1 1 calc R U . . .
C20 C 0.5026(3) 0.1965(6) 0.27813(16) 0.0580(11) Uani 1 1 d . . . . .
H20A H 0.483153 0.246692 0.249357 0.087 Uiso 1 1 calc R U . . .
H20B H 0.49416 0.076434 0.277481 0.087 Uiso 1 1 calc R U . . .
H20C H 0.554717 0.218125 0.280224 0.087 Uiso 1 1 calc R U . . .
N1 N 0.82863(16) 0.8227(4) 0.47271(9) 0.0340(6) Uani 1 1 d . . . . .
N2 N 0.84458(15) 0.7915(3) 0.42704(8) 0.0275(5) Uani 1 1 d . . . . .
N3 N 0.74750(15) 0.6147(3) 0.42703(8) 0.0276(5) Uani 1 1 d . . . . .
N4 N 0.65080(14) 0.4446(3) 0.43811(9) 0.0294(5) Uani 1 1 d . . . . .
N5 N 0.66073(16) 0.4744(4) 0.48419(10) 0.0363(6) Uani 1 1 d . . . . .
S1A S 0.68516(6) 0.43218(17) 0.25026(4) 0.0322(3) Uani 0.732(3) 1 d D . P A 1
S1B S 0.8382(2) 0.5821(5) 0.25110(13) 0.0322(3) Uani 0.268(3) 1 d D . P A 2
Cl1 Cl 0.49551(5) 0.68584(11) 0.36974(3) 0.0412(2) Uani 1 1 d . . . . .
O1 O 0.43061(16) 0.6002(5) 0.38183(11) 0.0580(8) Uani 1 1 d . . . . .
O2 O 0.53791(16) 0.5800(4) 0.33962(11) 0.0525(7) Uani 1 1 d . . . . .
O3 O 0.47778(19) 0.8352(4) 0.34553(14) 0.0646(9) Uani 1 1 d . . . . .
O4 O 0.53633(18) 0.7230(4) 0.41153(12) 0.0614(8) Uani 1 1 d . . . . .
O5 O 0.4682(2) 0.2655(5) 0.31716(13) 0.0718(10) Uani 1 1 d . . . . .
H5A H 0.469839 0.36959 0.315452 0.108 Uiso 1 1 calc R U . . .
Zn1 Zn 0.75 0.64719(7) 0.5 0.03151(16) Uani 1 2 d S T P . .

loop_
_atom_site_aniso_label
_atom_site_aniso_U_11
_atom_site_aniso_U_22
_atom_site_aniso_U_33
_atom_site_aniso_U_23
_atom_site_aniso_U_13
_atom_site_aniso_U_12
C1 0.0352(15) 0.0299(15) 0.0328(15) 0.0026(12) -0.0002(12) 0.0038(12)
C2 0.054(2) 0.0345(19) 0.072(3) -0.0062(18) -0.033(2) 0.0096(17)
C3 0.139(4) 0.054(2) 0.0217(15) -0.0124(15) -0.021(3) 0.044(3)
C4 0.097(4) 0.075(3) 0.035(2) 0.009(2) 0.022(2) 0.040(3)
C5 0.051(2) 0.074(3) 0.045(2) 0.023(2) 0.0219(17) 0.014(2)
C6 0.0333(14) 0.0351(16) 0.0307(16) 0.0061(13) 0.0025(12) 0.0009(13)
C7A 0.032(3) 0.038(3) 0.025(2) -0.0058(17) -0.001(2) -0.008(2)
C7B 0.032(3) 0.038(3) 0.025(2) -0.0058(17) -0.001(2) -0.008(2)
C8 0.0343(15) 0.0280(13) 0.0276(13) 0.0029(10) 0.0008(11) -0.0023(13)
C9 0.0315(12) 0.0245(12) 0.0260(13) 0.0034(10) 0.0032(11) 0.0033(13)
C10 0.0334(14) 0.0277(14) 0.0252(14) 0.0011(11) 0.0056(11) -0.0023(11)
C11 0.0293(13) 0.0238(13) 0.0272(14) 0.0033(11) 0.0047(11) 0.0001(11)
C12 0.0306(13) 0.0349(15) 0.0259(14) 0.0013(12) 0.0031(11) -0.0008(12)
C13 0.0418(16) 0.0355(17) 0.0335(16) 0.0010(14) 0.0014(13) -0.0066(13)
C14 0.0513(19) 0.0422(19) 0.0264(16) -0.0060(13) 0.0050(13) -0.0097(16)
C15 0.0335(14) 0.0295(14) 0.0273(14) 0.0013(12) 0.0044(11) -0.0017(12)
C16 0.0292(13) 0.0235(13) 0.0298(14) 0.0032(11) 0.0049(11) 0.0009(11)
C17 0.0369(16) 0.0351(17) 0.0350(17) 0.0050(13) 0.0035(12) -0.0046(13)
C18 0.0403(17) 0.0402(18) 0.0407(19) 0.0112(14) 0.0102(14) -0.0056(14)
C19 0.0517(18) 0.0388(16) 0.0293(18) 0.0041(15) 0.0128(14) -0.0094(14)
C20 0.052(2) 0.066(3) 0.056(2) 0.002(2) 0.0181(19) 0.010(2)
N1 0.0457(15) 0.0327(14) 0.0238(13) -0.0029(10) 0.0098(11) -0.0067(11)
N2 0.0359(12) 0.0268(12) 0.0200(11) 0.0016(9) 0.0035(9) -0.0017(10)
N3 0.0322(11) 0.0274(11) 0.0232(10) 0.0006(9) 0.0056(10) -0.0035(12)
N4 0.0316(12) 0.0289(12) 0.0278(12) 0.0043(10) 0.0076(9) -0.0012(10)
N5 0.0441(14) 0.0362(14) 0.0286(12) -0.0002(11) 0.0117(10) -0.0090(12)
S1A 0.0297(6) 0.0388(6) 0.0281(5) 0.0005(4) 0.0025(4) -0.0057(5)
S1B 0.0297(6) 0.0388(6) 0.0281(5) 0.0005(4) 0.0025(4) -0.0057(5)
Cl1 0.0396(4) 0.0430(4) 0.0411(4) 0.0029(3) 0.0083(3) 0.0062(3)
O1 0.0496(15) 0.0723(19) 0.0523(17) 0.0046(15) 0.0172(13) -0.0115(14)
O2 0.0479(14) 0.0570(16) 0.0528(16) -0.0067(13) 0.0147(12) 0.0144(13)
O3 0.067(2) 0.0548(17) 0.072(2) 0.0229(16) 0.0170(16) 0.0179(15)
O4 0.0610(17) 0.0595(19) 0.0634(18) -0.0148(16) -0.0143(15) 0.0119(15)
O5 0.088(2) 0.060(2) 0.068(2) -0.0058(17) 0.0409(19) -0.0076(18)
Zn1 0.0442(3) 0.0303(3) 0.0202(2) 0 0.0091(2) 0

loop_
_atom_type_symbol
_atom_type_description
_atom_type_scat_dispersion_real
_atom_type_scat_dispersion_imag
_atom_type_scat_source
C C 0.0181 0.0091 'International Tables Vol C Tables 4.2.6.8 and 6.1.1.4'
H H 0 0 'International Tables Vol C Tables 4.2.6.8 and 6.1.1.4'
N N 0.0311 0.018 'International Tables Vol C Tables 4.2.6.8 and 6.1.1.4'
S S 0.3331 0.5567 'International Tables Vol C Tables 4.2.6.8 and 6.1.1.4'
Cl Cl 0.3639 0.7018 'International Tables Vol C Tables 4.2.6.8 and 6.1.1.4'
O O 0.0492 0.0322 'International Tables Vol C Tables 4.2.6.8 and 6.1.1.4'
Zn Zn -1.5491 0.6778 'International Tables Vol C Tables 4.2.6.8 and 6.1.1.4'

loop_
_geom_angle_atom_site_label_1
_geom_angle_atom_site_label_2
_geom_angle_atom_site_label_3
_geom_angle
_geom_angle_site_symmetry_1
_geom_angle_site_symmetry_3
_geom_angle_publ_flag
C6 C1 C2 120.5(3) . . ?
C6 C1 C7B 98.5(6) . . ?
C2 C1 C7B 140.9(6) . . ?
C6 C1 S1A 115.8(3) . . ?
C2 C1 S1A 123.7(3) . . ?
C3 C2 C1 116.2(4) . . ?
C3 C2 H2 121.9 . . ?
C1 C2 H2 121.9 . . ?
C4 C3 C2 121.7(4) . . ?
C4 C3 H3 119.2 . . ?
C2 C3 H3 119.2 . . ?
C5 C4 C3 121.1(4) . . ?
C5 C4 H4 119.4 . . ?
C3 C4 H4 119.4 . . ?
C4 C5 C6 120.6(5) . . ?
C4 C5 H5 119.7 . . ?
C6 C5 H5 119.7 . . ?
C1 C6 C5 119.9(4) . . ?
C1 C6 C7A 108.3(4) . . ?
C5 C6 C7A 131.8(4) . . ?
C1 C6 S1B 126.2(3) . . ?
C5 C6 S1B 113.9(3) . . ?
C8 C7A C6 114.1(5) . . ?
C8 C7A H7A 122.9 . . ?
C6 C7A H7A 122.9 . . ?
C8 C7B C1 116.3(10) . . ?
C8 C7B H7B 121.8 . . ?
C1 C7B H7B 121.8 . . ?
C7B C8 C9 130.4(7) . . ?
C7A C8 C9 126.9(3) . . ?
C7A C8 S1A 111.6(3) . . ?
C9 C8 S1A 121.6(2) . . ?
C7B C8 S1B 111.1(7) . . ?
C9 C8 S1B 118.5(3) . . ?
C10 C9 C15 119.0(3) . . ?
C10 C9 C8 120.4(3) . . ?
C15 C9 C8 120.7(3) . . ?
C11 C10 C9 118.1(3) . . ?
C11 C10 H10 121 . . ?
C9 C10 H10 121 . . ?
N3 C11 C10 123.0(3) . . ?
N3 C11 N2 113.3(3) . . ?
C10 C11 N2 123.7(3) . . ?
N2 C12 C13 107.7(3) . . ?
N2 C12 H12 126.2 . . ?
C13 C12 H12 126.2 . . ?
C12 C13 C14 105.2(3) . . ?
C12 C13 H13 127.4 . . ?
C14 C13 H13 127.4 . . ?
N1 C14 C13 111.0(3) . . ?
N1 C14 H14 124.5 . . ?
C13 C14 H14 124.5 . . ?
C16 C15 C9 117.5(3) . . ?
C16 C15 H15 121.3 . . ?
C9 C15 H15 121.3 . . ?
N3 C16 C15 124.0(3) . . ?
N3 C16 N4 112.1(3) . . ?
C15 C16 N4 123.9(3) . . ?
N4 C17 C18 106.4(3) . . ?
N4 C17 H17 126.8 . . ?
C18 C17 H17 126.8 . . ?
C17 C18 C19 105.4(3) . . ?
C17 C18 H18 127.3 . . ?
C19 C18 H18 127.3 . . ?
N5 C19 C18 110.1(3) . . ?
N5 C19 H19 124.9 . . ?
C18 C19 H19 124.9 . . ?
O5 C20 H20A 109.5 . . ?
O5 C20 H20B 109.5 . . ?
H20A C20 H20B 109.5 . . ?
O5 C20 H20C 109.5 . . ?
H20A C20 H20C 109.5 . . ?
H20B C20 H20C 109.5 . . ?
C14 N1 N2 105.1(3) . . ?
C14 N1 Zn1 141.7(2) . . ?
N2 N1 Zn1 111.8(2) . . ?
C12 N2 N1 111.0(3) . . ?
C12 N2 C11 130.1(2) . . ?
N1 N2 C11 118.7(2) . . ?
C16 N3 C11 118.5(2) . . ?
C16 N3 Zn1 122.30(19) . . ?
C11 N3 Zn1 119.1(2) . . ?
N5 N4 C17 111.7(3) . . ?
N5 N4 C16 118.4(3) . . ?
C17 N4 C16 129.7(3) . . ?
C19 N5 N4 106.3(3) . . ?
C19 N5 Zn1 138.7(3) . . ?
N4 N5 Zn1 114.15(19) . . ?
C1 S1A C8 90.25(15) . . ?
C6 S1B C8 87.7(2) . . ?
O3 Cl1 O1 109.5(2) . . ?
O3 Cl1 O4 110.1(2) . . ?
O1 Cl1 O4 109.8(2) . . ?
O3 Cl1 O2 109.60(19) . . ?
O1 Cl1 O2 108.6(2) . . ?
O4 Cl1 O2 109.30(19) . . ?
C20 O5 H5A 109.5 . . ?
N3 Zn1 N3 165.63(13) 2_656 . ?
N3 Zn1 N1 115.17(11) 2_656 . ?
N3 Zn1 N1 74.77(10) . . ?
N3 Zn1 N1 74.77(10) 2_656 2_656 ?
N3 Zn1 N1 115.17(11) . 2_656 ?
N1 Zn1 N1 98.94(15) . 2_656 ?
N3 Zn1 N5 72.95(10) 2_656 2_656 ?
N3 Zn1 N5 97.77(10) . 2_656 ?
N1 Zn1 N5 88.96(11) . 2_656 ?
N1 Zn1 N5 147.05(10) 2_656 2_656 ?
N3 Zn1 N5 97.77(10) 2_656 . ?
N3 Zn1 N5 72.95(10) . . ?
N1 Zn1 N5 147.06(10) . . ?
N1 Zn1 N5 88.96(11) 2_656 . ?
N5 Zn1 N5 101.65(17) 2_656 . ?

loop_
_geom_bond_atom_site_label_1
_geom_bond_atom_site_label_2
_geom_bond_distance
_geom_bond_site_symmetry_2
_geom_bond_publ_flag
C1 C6 1.391(5) . ?
C1 C2 1.414(5) . ?
C1 C7B 1.547(13) . ?
C1 S1A 1.679(3) . ?
C2 C3 1.410(8) . ?
C2 H2 0.95 . ?
C3 C4 1.382(9) . ?
C3 H3 0.95 . ?
C4 C5 1.319(8) . ?
C4 H4 0.95 . ?
C5 C6 1.396(4) . ?
C5 H5 0.95 . ?
C6 C7A 1.462(6) . ?
C6 S1B 1.603(5) . ?
C7A C8 1.337(7) . ?
C7A H7A 0.95 . ?
C7B C8 1.330(13) . ?
C7B H7B 0.95 . ?
C8 C9 1.458(4) . ?
C8 S1A 1.772(3) . ?
C8 S1B 1.783(5) . ?
C9 C10 1.394(5) . ?
C9 C15 1.412(4) . ?
C10 C11 1.372(4) . ?
C10 H10 0.95 . ?
C11 N3 1.334(4) . ?
C11 N2 1.409(4) . ?
C12 N2 1.349(4) . ?
C12 C13 1.362(5) . ?
C12 H12 0.95 . ?
C13 C14 1.394(5) . ?
C13 H13 0.95 . ?
C14 N1 1.335(5) . ?
C14 H14 0.95 . ?
C15 C16 1.359(4) . ?
C15 H15 0.95 . ?
C16 N3 1.328(4) . ?
C16 N4 1.416(3) . ?
C17 N4 1.360(5) . ?
C17 C18 1.369(5) . ?
C17 H17 0.95 . ?
C18 C19 1.421(6) . ?
C18 H18 0.95 . ?
C19 N5 1.319(4) . ?
C19 H19 0.95 . ?
C20 O5 1.400(5) . ?
C20 H20A 0.98 . ?
C20 H20B 0.98 . ?
C20 H20C 0.98 . ?
N1 N2 1.359(3) . ?
N1 Zn1 2.175(3) . ?
N3 Zn1 2.095(2) . ?
N4 N5 1.345(4) . ?
N5 Zn1 2.203(3) . ?
Cl1 O3 1.424(3) . ?
Cl1 O1 1.428(3) . ?
Cl1 O4 1.436(3) . ?
Cl1 O2 1.444(3) . ?
O5 H5A 0.84 . ?

loop_
_geom_torsion_atom_site_label_1
_geom_torsion_atom_site_label_2
_geom_torsion_atom_site_label_3
_geom_torsion_atom_site_label_4
_geom_torsion
_geom_torsion_site_symmetry_1
_geom_torsion_site_symmetry_2
_geom_torsion_site_symmetry_3
_geom_torsion_site_symmetry_4
_geom_torsion_publ_flag
C6 C1 C2 C3 -1.9(5) . . . . ?
C7B C1 C2 C3 179.8(11) . . . . ?
S1A C1 C2 C3 178.6(3) . . . . ?
C1 C2 C3 C4 0.9(6) . . . . ?
C2 C3 C4 C5 0.7(7) . . . . ?
C3 C4 C5 C6 -1.1(7) . . . . ?
C2 C1 C6 C5 1.5(5) . . . . ?
C7B C1 C6 C5 -179.6(7) . . . . ?
S1A C1 C6 C5 -178.9(3) . . . . ?
C2 C1 C6 C7A -179.7(4) . . . . ?
S1A C1 C6 C7A -0.2(4) . . . . ?
C2 C1 C6 S1B -175.4(3) . . . . ?
C7B C1 C6 S1B 3.5(7) . . . . ?
C4 C5 C6 C1 0.1(6) . . . . ?
C4 C5 C6 C7A -178.3(5) . . . . ?
C4 C5 C6 S1B 177.3(4) . . . . ?
C1 C6 C7A C8 1.5(5) . . . . ?
C5 C6 C7A C8 -179.9(4) . . . . ?
C6 C1 C7B C8 0.0(13) . . . . ?
C2 C1 C7B C8 178.5(5) . . . . ?
C1 C7B C8 C9 -179.9(5) . . . . ?
C1 C7B C8 S1B -2.8(15) . . . . ?
C6 C7A C8 C9 179.3(3) . . . . ?
C6 C7A C8 S1A -2.1(5) . . . . ?
C7B C8 C9 C10 -167.9(10) . . . . ?
C7A C8 C9 C10 11.2(5) . . . . ?
S1A C8 C9 C10 -167.2(2) . . . . ?
S1B C8 C9 C10 15.2(4) . . . . ?
C7B C8 C9 C15 11.9(11) . . . . ?
C7A C8 C9 C15 -169.0(4) . . . . ?
S1A C8 C9 C15 12.6(4) . . . . ?
S1B C8 C9 C15 -165.0(3) . . . . ?
C15 C9 C10 C11 0.2(4) . . . . ?
C8 C9 C10 C11 -180.0(3) . . . . ?
C9 C10 C11 N3 0.7(5) . . . . ?
C9 C10 C11 N2 -178.3(3) . . . . ?
N2 C12 C13 C14 0.3(4) . . . . ?
C12 C13 C14 N1 -0.6(4) . . . . ?
C10 C9 C15 C16 -1.3(4) . . . . ?
C8 C9 C15 C16 178.9(3) . . . . ?
C9 C15 C16 N3 1.7(5) . . . . ?
C9 C15 C16 N4 -177.2(3) . . . . ?
N4 C17 C18 C19 0.3(4) . . . . ?
C17 C18 C19 N5 -0.1(4) . . . . ?
C13 C14 N1 N2 0.7(4) . . . . ?
C13 C14 N1 Zn1 165.1(3) . . . . ?
C13 C12 N2 N1 0.1(4) . . . . ?
C13 C12 N2 C11 173.5(3) . . . . ?
C14 N1 N2 C12 -0.5(4) . . . . ?
Zn1 N1 N2 C12 -170.2(2) . . . . ?
C14 N1 N2 C11 -174.7(3) . . . . ?
Zn1 N1 N2 C11 15.6(3) . . . . ?
N3 C11 N2 C12 179.9(3) . . . . ?
C10 C11 N2 C12 -1.0(5) . . . . ?
N3 C11 N2 N1 -7.2(4) . . . . ?
C10 C11 N2 N1 172.0(3) . . . . ?
C15 C16 N3 C11 -0.8(5) . . . . ?
N4 C16 N3 C11 178.2(3) . . . . ?
C15 C16 N3 Zn1 -176.1(2) . . . . ?
N4 C16 N3 Zn1 2.9(3) . . . . ?
C10 C11 N3 C16 -0.5(4) . . . . ?
N2 C11 N3 C16 178.7(3) . . . . ?
C10 C11 N3 Zn1 175.0(2) . . . . ?
N2 C11 N3 Zn1 -5.8(3) . . . . ?
C18 C17 N4 N5 -0.4(4) . . . . ?
C18 C17 N4 C16 -175.1(3) . . . . ?
N3 C16 N4 N5 -4.5(4) . . . . ?
C15 C16 N4 N5 174.4(3) . . . . ?
N3 C16 N4 C17 169.9(3) . . . . ?
C15 C16 N4 C17 -11.1(5) . . . . ?
C18 C19 N5 N4 -0.1(4) . . . . ?
C18 C19 N5 Zn1 168.2(3) . . . . ?
C17 N4 N5 C19 0.3(4) . . . . ?
C16 N4 N5 C19 175.7(3) . . . . ?
C17 N4 N5 Zn1 -171.3(2) . . . . ?
C16 N4 N5 Zn1 4.1(3) . . . . ?
C6 C1 S1A C8 -0.8(3) . . . . ?
C2 C1 S1A C8 178.7(3) . . . . ?
C7A C8 S1A C1 1.7(3) . . . . ?
C9 C8 S1A C1 -179.7(3) . . . . ?
C1 C6 S1B C8 -4.5(4) . . . . ?
C5 C6 S1B C8 178.4(3) . . . . ?
C7B C8 S1B C6 3.8(9) . . . . ?
C9 C8 S1B C6 -178.7(3) . . . . ?
